data_1555571
loop_
_publ_author_name
'Nagaraju, Karre'
'Chegondi, Rambabu'
'Chandrasekhar, Srivari'

_publ_section_title
;
 Expanding Diversity without Protecting Groups: (+)-Sclareolide to
 Indolosesquiterpene Alkaloid Mycoleptodiscin A and Analogues.
;
_journal_issue 11
_journal_name_full 'Organic letters'
_journal_page_first 2684
_journal_page_last 2687
_journal_paper_doi 10.1021/acs.orglett.6b01145
_journal_volume 18
_journal_year 2016
_chemical_absolute_configuration rm
_chemical_formula_moiety 'C24 H35 N O5'
_chemical_formula_sum 'C24 H35 N O5'
_chemical_formula_weight 417.53
_chemical_melting_point 512
_chemical_name_systematic
(4aS,4bR,6R,10bR)-8,9-dimethoxy-1,1,4a,10b-tetramethyl-7-nitro-1,2,3,4,4a,4b,5,6,10b,11,12,12a,-dodecahydrochrysen-6-ol
_space_group_crystal_system triclinic
_space_group_IT_number 1
_space_group_name_Hall 'P 1'
_space_group_name_H-M_alt 'P 1'
_atom_sites_solution_hydrogens mixed
_audit_creation_method SHELXL-2014/7
_cell_angle_alpha 99.814(10)
_cell_angle_beta 95.953(9)
_cell_angle_gamma 107.509(10)
_cell_formula_units_Z 1
_cell_length_a 5.9846(16)
_cell_length_b 7.913(2)
_cell_length_c 12.691(3)
_cell_measurement_reflns_used 3362
_cell_measurement_temperature 298(2)
_cell_measurement_theta_max 27.54
_cell_measurement_theta_min 2.762
_cell_volume 557.0(2)
_computing_structure_refinement 'SHELXL-2014/7 (Sheldrick, 2014)'
_diffrn_ambient_temperature 298(2)
_diffrn_measured_fraction_theta_full 0.986
_diffrn_measured_fraction_theta_max 0.972
_diffrn_measurement_device_type 'Bruker APEX-II CCD'
_diffrn_measurement_method '\f and \w scans'
_diffrn_radiation_type MoK\a
_diffrn_radiation_wavelength 0.71073
_diffrn_reflns_av_R_equivalents 0.0510
_diffrn_reflns_av_unetI/netI 0.0747
_diffrn_reflns_Laue_measured_fraction_full 0.986
_diffrn_reflns_Laue_measured_fraction_max 0.972
_diffrn_reflns_limit_h_max 7
_diffrn_reflns_limit_h_min -7
_diffrn_reflns_limit_k_max 10
_diffrn_reflns_limit_k_min -10
_diffrn_reflns_limit_l_max 16
_diffrn_reflns_limit_l_min -16
_diffrn_reflns_number 10537
_diffrn_reflns_point_group_measured_fraction_full 0.938
_diffrn_reflns_point_group_measured_fraction_max 0.902
_diffrn_reflns_theta_full 25.242
_diffrn_reflns_theta_max 27.540
_diffrn_reflns_theta_min 2.762
_exptl_absorpt_coefficient_mu 0.086
_exptl_absorpt_correction_type none
_exptl_crystal_colour colorless
_exptl_crystal_density_diffrn 1.245
_exptl_crystal_density_method 'not measured'
_exptl_crystal_description block
_exptl_crystal_F_000 226
_exptl_crystal_size_max 0.32
_exptl_crystal_size_mid 0.30
_exptl_crystal_size_min 0.28
_refine_diff_density_max 0.243
_refine_diff_density_min -0.329
_refine_diff_density_rms 0.091
_refine_ls_abs_structure_details
;
 Flack x determined using 1249 quotients [(I+)-(I-)]/[(I+)+(I-)]
 (Parsons, Flack and Wagner, Acta Cryst. B69 (2013) 249-259).
;
_refine_ls_abs_structure_Flack 0.4(6)
_refine_ls_extinction_method none
_refine_ls_goodness_of_fit_ref 1.049
_refine_ls_hydrogen_treatment mixed
_refine_ls_matrix_type full
_refine_ls_number_parameters 281
_refine_ls_number_reflns 4642
_refine_ls_number_restraints 3
_refine_ls_restrained_S_all 1.048
_refine_ls_R_factor_all 0.0960
_refine_ls_R_factor_gt 0.0617
_refine_ls_shift/su_max 0.000
_refine_ls_shift/su_mean 0.000
_refine_ls_structure_factor_coef Fsqd
_refine_ls_weighting_details 'w=1/[\s^2^(Fo^2^)+(0.0696P)^2^+0.0721P] where P=(Fo^2^+2Fc^2^)/3'
_refine_ls_weighting_scheme calc
_refine_ls_wR_factor_gt 0.1300
_refine_ls_wR_factor_ref 0.1429
_reflns_Friedel_coverage 0.856
_reflns_Friedel_fraction_full 0.890
_reflns_Friedel_fraction_max 0.832
_reflns_number_gt 3362
_reflns_number_total 4642
_reflns_threshold_expression 'I > 2\s(I)'
_cod_data_source_file ol6b01145_si_002.cif
_cod_data_source_block SCSKNNO2OH
_cod_depositor_comments
;
The following automatic conversions were performed:

data item '_chemical_melting_point' value '512K' was changed to '512'
-- the value should be numeric and without a unit designator.

Automatic conversion script
Id: cif_fix_values 6909 2019-04-08 15:41:33Z antanas 
;
_cod_database_code 1555571
_shelx_shelxl_version_number 2014/7
_shelx_space_group_comment
;
The symmetry employed for this shelxl refinement is uniquely defined
by the following loop, which should always be used as a source of
symmetry information in preference to the above space-group names.
They are only intended as comments.
;

loop_
_space_group_symop_operation_xyz
'x, y, z'

loop_
_atom_site_label
_atom_site_type_symbol
_atom_site_fract_x
_atom_site_fract_y
_atom_site_fract_z
_atom_site_U_iso_or_equiv
_atom_site_adp_type
_atom_site_occupancy
_atom_site_site_symmetry_order
_atom_site_calc_flag
_atom_site_refinement_flags_posn
_atom_site_refinement_flags_adp
O1 O 0.6567(7) 0.9947(5) 0.5874(3) 0.0526(9) Uani 1 1 d . .
O2 O 1.1552(6) 0.9573(5) 0.6800(3) 0.0528(9) Uani 1 1 d . .
O3 O 0.9869(7) 1.0894(5) 0.7944(3) 0.0679(11) Uani 1 1 d . .
O4 O 1.0315(5) 0.7831(4) 0.8930(2) 0.0452(8) Uani 1 1 d . .
O5 O 0.7264(5) 0.4492(5) 0.8906(2) 0.0504(9) Uani 1 1 d . .
N1 N 0.9972(6) 0.9571(5) 0.7330(3) 0.0406(9) Uani 1 1 d . .
C1 C 0.1824(10) 0.3860(8) 0.1187(4) 0.0553(13) Uani 1 1 d . .
H1B H 0.2725 0.4385 0.0662 0.066 Uiso 1 1 calc R U
H1C H 0.0236 0.3932 0.1039 0.066 Uiso 1 1 calc R U
C2 C 0.1673(9) 0.1880(8) 0.1056(4) 0.0528(13) Uani 1 1 d . .
H2A H 0.3269 0.1808 0.1101 0.063 Uiso 1 1 calc R U
H2B H 0.0816 0.1230 0.0339 0.063 Uiso 1 1 calc R U
C3 C 0.0446(8) 0.0930(6) 0.1902(3) 0.0417(11) Uani 1 1 d . .
C4 C 0.1626(6) 0.2126(5) 0.3045(3) 0.0295(9) Uani 1 1 d . .
H4 H 0.3286 0.2162 0.3100 0.035 Uiso 1 1 calc R U
C5 C 0.1785(6) 0.4162(6) 0.3232(3) 0.0291(9) Uani 1 1 d . .
C6 C 0.2995(8) 0.4945(7) 0.2318(3) 0.0420(11) Uani 1 1 d . .
H6A H 0.2975 0.6178 0.2373 0.050 Uiso 1 1 calc R U
H6B H 0.4643 0.4992 0.2428 0.050 Uiso 1 1 calc R U
C7 C 0.0766(7) 0.1298(6) 0.3990(3) 0.0366(10) Uani 1 1 d . .
H7A H -0.0807 0.1366 0.4056 0.044 Uiso 1 1 calc R U
H7B H 0.0655 0.0029 0.3849 0.044 Uiso 1 1 calc R U
C8 C 0.2454(7) 0.2288(5) 0.5049(3) 0.0344(10) Uani 1 1 d . .
H8A H 0.3993 0.2143 0.4993 0.041 Uiso 1 1 calc R U
H8B H 0.1854 0.1728 0.5631 0.041 Uiso 1 1 calc R U
C9 C 0.2774(6) 0.4323(5) 0.5344(3) 0.0251(9) Uani 1 1 d . .
C10 C 0.3436(6) 0.5139(5) 0.4339(3) 0.0257(9) Uani 1 1 d . .
H10 H 0.4973 0.4986 0.4244 0.031 Uiso 1 1 calc R U
C11 C 0.4814(6) 0.5299(5) 0.6298(3) 0.0261(9) Uani 1 1 d . .
C12 C 0.6340(7) 0.7044(5) 0.6340(3) 0.0275(9) Uani 1 1 d . .
C13 C 0.6226(7) 0.8086(5) 0.5452(3) 0.0329(10) Uani 1 1 d . .
H13 H 0.7547 0.8045 0.5063 0.039 Uiso 1 1 calc R U
C14 C 0.3961(7) 0.7197(6) 0.4635(3) 0.0338(10) Uani 1 1 d . .
H14A H 0.4123 0.7690 0.3987 0.041 Uiso 1 1 calc R U
H14B H 0.2647 0.7458 0.4938 0.041 Uiso 1 1 calc R U
C15 C 0.5091(7) 0.4434(6) 0.7159(3) 0.0315(9) Uani 1 1 d . .
H15 H 0.4030 0.3288 0.7130 0.038 Uiso 1 1 calc R U
C16 C 0.6877(7) 0.5220(6) 0.8045(3) 0.0343(10) Uani 1 1 d . .
C17 C 0.8472(7) 0.6955(6) 0.8085(3) 0.0323(10) Uani 1 1 d . .
C18 C 0.8131(7) 0.7798(5) 0.7253(3) 0.0301(9) Uani 1 1 d . .
C19 C -0.2274(10) 0.0500(9) 0.1664(4) 0.0641(15) Uani 1 1 d . .
H19A H -0.2923 -0.0430 0.1018 0.096 Uiso 1 1 calc R U
H19B H -0.2625 0.1574 0.1565 0.096 Uiso 1 1 calc R U
H19C H -0.2964 0.0087 0.2262 0.096 Uiso 1 1 calc R U
C20 C 0.0885(10) -0.0913(7) 0.1803(4) 0.0572(14) Uani 1 1 d . .
H20A H -0.0080 -0.1627 0.2231 0.086 Uiso 1 1 calc R U
H20B H 0.2530 -0.0713 0.2058 0.086 Uiso 1 1 calc R U
H20C H 0.0479 -0.1545 0.1057 0.086 Uiso 1 1 calc R U
C21 C 1.2239(9) 0.7103(9) 0.8949(5) 0.0644(15) Uani 1 1 d . .
H21A H 1.1655 0.5846 0.8982 0.097 Uiso 1 1 calc R U
H21B H 1.3423 0.7759 0.9573 0.097 Uiso 1 1 calc R U
H21C H 1.2929 0.7218 0.8304 0.097 Uiso 1 1 calc R U
C22 C 0.5821(9) 0.2700(8) 0.8895(4) 0.0585(15) Uani 1 1 d . .
H22A H 0.4202 0.2663 0.8889 0.088 Uiso 1 1 calc R U
H22B H 0.6359 0.2329 0.9529 0.088 Uiso 1 1 calc R U
H22C H 0.5925 0.1895 0.8258 0.088 Uiso 1 1 calc R U
C23 C -0.0628(7) 0.4500(7) 0.3202(4) 0.0450(12) Uani 1 1 d . .
H23A H -0.0401 0.5686 0.3622 0.067 Uiso 1 1 calc R U
H23B H -0.1694 0.3604 0.3500 0.067 Uiso 1 1 calc R U
H23C H -0.1288 0.4419 0.2466 0.067 Uiso 1 1 calc R U
C24 C 0.0491(7) 0.4529(7) 0.5735(3) 0.0409(11) Uani 1 1 d . .
H24A H 0.0329 0.4110 0.6398 0.061 Uiso 1 1 calc R U
H24B H -0.0861 0.3822 0.5193 0.061 Uiso 1 1 calc R U
H24C H 0.0587 0.5781 0.5855 0.061 Uiso 1 1 calc R U
H1A H 0.541(12) 0.997(9) 0.610(5) 0.08(2) Uiso 1 1 d . .

loop_
_atom_site_aniso_label
_atom_site_aniso_U_11
_atom_site_aniso_U_22
_atom_site_aniso_U_33
_atom_site_aniso_U_23
_atom_site_aniso_U_13
_atom_site_aniso_U_12
O1 0.052(2) 0.030(2) 0.072(2) 0.0095(16) 0.0014(19) 0.0117(17)
O2 0.0398(18) 0.049(2) 0.064(2) 0.0175(17) 0.0189(16) 0.0011(16)
O3 0.063(2) 0.035(2) 0.086(3) -0.0140(19) -0.001(2) 0.0068(18)
O4 0.0362(17) 0.053(2) 0.0371(16) -0.0026(15) -0.0023(13) 0.0097(15)
O5 0.0469(19) 0.054(2) 0.0373(17) 0.0186(16) -0.0045(14) -0.0031(17)
N1 0.036(2) 0.030(2) 0.049(2) 0.0041(19) -0.0031(18) 0.0059(17)
C1 0.070(3) 0.070(4) 0.036(2) 0.019(2) 0.007(2) 0.033(3)
C2 0.061(3) 0.072(4) 0.031(2) 0.009(2) 0.006(2) 0.031(3)
C3 0.040(2) 0.053(3) 0.036(2) 0.005(2) 0.0034(19) 0.023(2)
C4 0.0201(18) 0.037(2) 0.032(2) 0.0045(18) 0.0037(16) 0.0125(18)
C5 0.023(2) 0.039(3) 0.032(2) 0.0088(18) 0.0034(16) 0.0187(19)
C6 0.046(3) 0.048(3) 0.041(2) 0.019(2) 0.009(2) 0.023(2)
C7 0.035(2) 0.035(3) 0.040(2) 0.006(2) 0.0085(18) 0.011(2)
C8 0.035(2) 0.029(3) 0.035(2) 0.0092(19) 0.0023(18) 0.0057(19)
C9 0.0188(18) 0.026(2) 0.032(2) 0.0082(17) 0.0091(16) 0.0065(16)
C10 0.0198(18) 0.029(2) 0.032(2) 0.0084(17) 0.0039(16) 0.0126(17)
C11 0.0175(19) 0.030(2) 0.033(2) 0.0068(18) 0.0095(16) 0.0089(18)
C12 0.0241(19) 0.027(2) 0.035(2) 0.0065(17) 0.0093(16) 0.0112(18)
C13 0.030(2) 0.027(3) 0.046(2) 0.0112(19) 0.0088(18) 0.0126(19)
C14 0.035(2) 0.035(3) 0.038(2) 0.0112(19) 0.0052(18) 0.020(2)
C15 0.027(2) 0.029(2) 0.036(2) 0.0087(19) 0.0075(17) 0.0031(18)
C16 0.030(2) 0.046(3) 0.028(2) 0.011(2) 0.0066(17) 0.012(2)
C17 0.028(2) 0.035(3) 0.027(2) -0.0014(19) 0.0030(17) 0.007(2)
C18 0.024(2) 0.024(2) 0.041(2) 0.0035(19) 0.0105(17) 0.0080(18)
C19 0.048(3) 0.076(4) 0.053(3) -0.004(3) -0.013(2) 0.015(3)
C20 0.072(4) 0.050(3) 0.047(3) -0.002(2) 0.007(3) 0.024(3)
C21 0.042(3) 0.084(4) 0.061(3) 0.010(3) -0.010(2) 0.021(3)
C22 0.053(3) 0.064(4) 0.051(3) 0.030(3) -0.001(2) 0.003(3)
C23 0.032(2) 0.059(3) 0.050(3) 0.005(2) 0.001(2) 0.030(2)
C24 0.027(2) 0.054(3) 0.040(2) 0.002(2) 0.0129(18) 0.014(2)

loop_
_atom_type_symbol
_atom_type_description
_atom_type_scat_dispersion_real
_atom_type_scat_dispersion_imag
_atom_type_scat_source
C C 0.0033 0.0016 'International Tables Vol C Tables 4.2.6.8 and 6.1.1.4'
H H 0.0000 0.0000 'International Tables Vol C Tables 4.2.6.8 and 6.1.1.4'
N N 0.0061 0.0033 'International Tables Vol C Tables 4.2.6.8 and 6.1.1.4'
O O 0.0106 0.0060 'International Tables Vol C Tables 4.2.6.8 and 6.1.1.4'

loop_
_geom_angle_atom_site_label_1
_geom_angle_atom_site_label_2
_geom_angle_atom_site_label_3
_geom_angle
C13 O1 H1A 106(5)
C17 O4 C21 114.6(4)
C16 O5 C22 118.4(4)
O2 N1 O3 124.6(4)
O2 N1 C18 116.7(4)
O3 N1 C18 118.7(4)
C6 C1 C2 111.9(4)
C6 C1 H1B 109.2
C2 C1 H1B 109.2
C6 C1 H1C 109.2
C2 C1 H1C 109.2
H1B C1 H1C 107.9
C1 C2 C3 114.3(4)
C1 C2 H2A 108.7
C3 C2 H2A 108.7
C1 C2 H2B 108.7
C3 C2 H2B 108.7
H2A C2 H2B 107.6
C2 C3 C19 111.4(4)
C2 C3 C20 107.5(4)
C19 C3 C20 106.5(4)
C2 C3 C4 108.0(4)
C19 C3 C4 114.0(3)
C20 C3 C4 109.3(3)
C7 C4 C3 114.9(3)
C7 C4 C5 111.0(3)
C3 C4 C5 117.0(3)
C7 C4 H4 104.0
C3 C4 H4 104.0
C5 C4 H4 104.0
C23 C5 C6 108.0(3)
C23 C5 C10 111.0(3)
C6 C5 C10 108.6(3)
C23 C5 C4 114.8(3)
C6 C5 C4 107.1(3)
C10 C5 C4 107.1(3)
C1 C6 C5 113.8(4)
C1 C6 H6A 108.8
C5 C6 H6A 108.8
C1 C6 H6B 108.8
C5 C6 H6B 108.8
H6A C6 H6B 107.7
C8 C7 C4 111.1(3)
C8 C7 H7A 109.4
C4 C7 H7A 109.4
C8 C7 H7B 109.4
C4 C7 H7B 109.4
H7A C7 H7B 108.0
C7 C8 C9 113.6(3)
C7 C8 H8A 108.8
C9 C8 H8A 108.8
C7 C8 H8B 108.8
C9 C8 H8B 108.8
H8A C8 H8B 107.7
C11 C9 C8 110.9(3)
C11 C9 C24 106.5(3)
C8 C9 C24 108.0(3)
C11 C9 C10 108.1(3)
C8 C9 C10 107.7(3)
C24 C9 C10 115.7(3)
C14 C10 C5 115.2(3)
C14 C10 C9 109.0(3)
C5 C10 C9 116.9(3)
C14 C10 H10 104.8
C5 C10 H10 104.8
C9 C10 H10 104.8
C12 C11 C15 119.7(4)
C12 C11 C9 121.3(3)
C15 C11 C9 119.0(3)
C11 C12 C18 116.1(3)
C11 C12 C13 124.1(4)
C18 C12 C13 119.8(4)
O1 C13 C12 112.2(3)
O1 C13 C14 111.9(3)
C12 C13 C14 111.7(3)
O1 C13 H13 106.9
C12 C13 H13 106.9
C14 C13 H13 106.9
C13 C14 C10 110.4(3)
C13 C14 H14A 109.6
C10 C14 H14A 109.6
C13 C14 H14B 109.6
C10 C14 H14B 109.6
H14A C14 H14B 108.1
C16 C15 C11 122.6(4)
C16 C15 H15 118.7
C11 C15 H15 118.7
O5 C16 C15 126.5(4)
O5 C16 C17 115.1(3)
C15 C16 C17 118.5(4)
C18 C17 O4 119.4(4)
C18 C17 C16 118.1(3)
O4 C17 C16 122.5(4)
C17 C18 C12 125.0(4)
C17 C18 N1 114.4(4)
C12 C18 N1 120.4(4)
C3 C19 H19A 109.5
C3 C19 H19B 109.5
H19A C19 H19B 109.5
C3 C19 H19C 109.5
H19A C19 H19C 109.5
H19B C19 H19C 109.5
C3 C20 H20A 109.5
C3 C20 H20B 109.5
H20A C20 H20B 109.5
C3 C20 H20C 109.5
H20A C20 H20C 109.5
H20B C20 H20C 109.5
O4 C21 H21A 109.5
O4 C21 H21B 109.5
H21A C21 H21B 109.5
O4 C21 H21C 109.5
H21A C21 H21C 109.5
H21B C21 H21C 109.5
O5 C22 H22A 109.5
O5 C22 H22B 109.5
H22A C22 H22B 109.5
O5 C22 H22C 109.5
H22A C22 H22C 109.5
H22B C22 H22C 109.5
C5 C23 H23A 109.5
C5 C23 H23B 109.5
H23A C23 H23B 109.5
C5 C23 H23C 109.5
H23A C23 H23C 109.5
H23B C23 H23C 109.5
C9 C24 H24A 109.5
C9 C24 H24B 109.5
H24A C24 H24B 109.5
C9 C24 H24C 109.5
H24A C24 H24C 109.5
H24B C24 H24C 109.5

loop_
_geom_bond_atom_site_label_1
_geom_bond_atom_site_label_2
_geom_bond_distance
O1 C13 1.423(5)
O1 H1A 0.78(6)
O2 N1 1.216(5)
O3 N1 1.216(5)
O4 C17 1.374(5)
O4 C21 1.434(6)
O5 C16 1.350(5)
O5 C22 1.418(6)
N1 C18 1.480(6)
C1 C6 1.516(7)
C1 C2 1.521(7)
C1 H1B 0.9700
C1 H1C 0.9700
C2 C3 1.538(7)
C2 H2A 0.9700
C2 H2B 0.9700
C3 C19 1.544(7)
C3 C20 1.545(7)
C3 C4 1.554(6)
C4 C7 1.526(6)
C4 C5 1.560(6)
C4 H4 0.9800
C5 C23 1.543(5)
C5 C6 1.550(6)
C5 C10 1.559(5)
C6 H6A 0.9700
C6 H6B 0.9700
C7 C8 1.524(6)
C7 H7A 0.9700
C7 H7B 0.9700
C8 C9 1.537(6)
C8 H8A 0.9700
C8 H8B 0.9700
C9 C11 1.537(5)
C9 C24 1.544(5)
C9 C10 1.560(5)
C10 C14 1.534(6)
C10 H10 0.9800
C11 C12 1.396(6)
C11 C15 1.405(5)
C12 C18 1.403(5)
C12 C13 1.513(6)
C13 C14 1.515(6)
C13 H13 0.9800
C14 H14A 0.9700
C14 H14B 0.9700
C15 C16 1.381(6)
C15 H15 0.9300
C16 C17 1.406(6)
C17 C18 1.371(6)
C19 H19A 0.9600
C19 H19B 0.9600
C19 H19C 0.9600
C20 H20A 0.9600
C20 H20B 0.9600
C20 H20C 0.9600
C21 H21A 0.9600
C21 H21B 0.9600
C21 H21C 0.9600
C22 H22A 0.9600
C22 H22B 0.9600
C22 H22C 0.9600
C23 H23A 0.9600
C23 H23B 0.9600
C23 H23C 0.9600
C24 H24A 0.9600
C24 H24B 0.9600
C24 H24C 0.9600
